data_4128344
loop_
_publ_author_name
'Huo, Gui-Fei'
'Shi, Xueliang'
'Tu, Qian'
'Hu, Yi-Xiong'
'Wu, Gui-Yuan'
'Yin, Guang-Qiang'
'Li, Xiaopeng'
'Xu, Lin'
'Ding, Hong-Ming'
'Yang, Hai-Bo'

_publ_section_title
;
 Radical-Induced Hierarchical Self-Assembly Involving Supramolecular
 Coordination Complexes in Both Solution and Solid States.
;
_journal_issue 40
_journal_name_full 'Journal of the American Chemical Society'
_journal_page_first 16014
_journal_page_last 16023
_journal_paper_doi 10.1021/jacs.9b08149
_journal_volume 141
_journal_year 2019
_chemical_formula_moiety 'C19 H34 Cl3 P2 Pt'
_chemical_formula_sum 'C19 H34 Cl3 P2 Pt'
_chemical_formula_weight 625.84
_space_group_crystal_system orthorhombic
_space_group_IT_number 60
_space_group_name_Hall '-P 2n 2ab'
_space_group_name_H-M_alt 'P b c n'
_symmetry_space_group_name_Hall '-P 2n 2ab'
_symmetry_space_group_name_H-M 'P b c n'
_atom_sites_solution_hydrogens geom
_atom_sites_solution_primary dual
_audit_creation_date 2018-08-30
_audit_creation_method
;
Olex2 1.2
(compiled 2018.05.29 svn.r3508 for OlexSys, GUI svn.r5506)
;
_cell_angle_alpha 90
_cell_angle_beta 90
_cell_angle_gamma 90
_cell_formula_units_Z 8
_cell_length_a 26.1116(3)
_cell_length_b 12.5972(2)
_cell_length_c 14.3418(2)
_cell_measurement_reflns_used 14973
_cell_measurement_temperature 100.00(10)
_cell_measurement_theta_max 74.1270
_cell_measurement_theta_min 4.9110
_cell_volume 4717.49(11)
_computing_cell_refinement 'CrysAlisPro 1.171.39.32a (Rigaku OD, 2017)'
_computing_data_collection 'CrysAlisPro 1.171.39.32a (Rigaku OD, 2017)'
_computing_data_reduction 'CrysAlisPro 1.171.39.32a (Rigaku OD, 2017)'
_computing_molecular_graphics 'Olex2 (Dolomanov et al., 2009)'
_computing_publication_material 'Olex2 (Dolomanov et al., 2009)'
_computing_structure_refinement 'ShelXL (Sheldrick, 2015)'
_computing_structure_solution 'ShelXT (Sheldrick, 2015)'
_diffrn_ambient_environment N~2~
_diffrn_ambient_temperature 100.00(10)
_diffrn_detector 'CCD plate'
_diffrn_measured_fraction_theta_full 0.999
_diffrn_measured_fraction_theta_max 0.999
_diffrn_measurement_details
;
List of Runs (angles in degrees, time in seconds):

  # Type    Start    End  Width  t~exp~   \w     \q     \k     \f   Frames
--------------------------------------------------------------------------
  1  \w    -25.00   0.00   1.00    2.00    --    0.00 -77.00 120.00   25
  2  \w    -87.00  -2.00   1.00    2.00    --    0.00 -77.00 -60.00   85
  3  \w    -61.00  23.00   1.00    2.00    --    0.00 -57.00 150.00   84
  4  \w    -57.00  21.00   1.00    2.00    --    0.00 -57.00  30.00   78
  5  \w    -69.00 -43.00   1.00    2.00    --    0.00 -77.00 120.00   26
  6  \w     37.00  89.00   1.00    2.00    --    0.00  38.00 150.00   52
  7  \w     80.00 185.00   1.00    6.00    --   95.80  61.00 150.00  105
  8  \w     60.00 102.00   1.00    6.00    --   95.80 -82.00-120.00   42
  9  \w    117.00 144.00   1.00    6.00    --   95.80  61.00 120.00   27
 10  \w     10.00  37.00   1.00    6.00    --   95.80 -30.00  30.00   27
 11  \w     18.00 114.00   1.00    6.00    --   95.80 -30.00-180.00   96
 12  \w     87.00 162.00   1.00    6.00    --   95.80  45.00-180.00   75
 13  \w     67.00 100.00   1.00    6.00    --   95.80 -82.00 -60.00   33
 14  \w     48.00 108.00   1.00    6.00    --   95.80 -61.00  90.00   60
 15  \w     37.00 128.00   1.00    6.00    --   95.80 -82.00  90.00   91
 16  \w      7.00 101.00   1.00    6.00    --   95.80 -15.00-180.00   94
 17  \w      6.00  45.00   1.00    6.00    --   95.80 -61.00  90.00   39
 18  \w      6.00 119.00   1.00    6.00    --   95.80 -61.00 -30.00  113
 19  \w     89.00 114.00   1.00    6.00    --   95.80 -82.00  30.00   25
 20  \w     50.00 127.00   1.00    6.00    --   95.80 -82.00-180.00   77
 21  \w      7.00 117.00   1.00    6.00    --   95.80 -82.00 -30.00  110
 22  \w     76.00 101.00   1.00    6.00    --   95.80 -30.00  30.00   25
 23  \w     41.00  98.00   1.00    6.00    --   95.80 -82.00 -90.00   57
 24  \w      8.00  37.00   1.00    6.00    --   95.80 -82.00 120.00   29
 25  \w     79.00 104.00   1.00    6.00    --   95.80 -82.00 120.00   25
 26  \w     10.00  35.00   1.00    6.00    --   95.80 -82.00  90.00   25
;
_diffrn_measurement_device 'four-circle diffractometer'
_diffrn_measurement_device_type 'XtaLAB AFC12 (RINC): Kappa dual home/near'
_diffrn_measurement_method '\w scans'
_diffrn_orient_matrix_type 'CrysAlisPro convention (1999,Acta A55,543-557)'
_diffrn_orient_matrix_UB_11 0.0484933000
_diffrn_orient_matrix_UB_12 0.0583841000
_diffrn_orient_matrix_UB_13 -0.0333979000
_diffrn_orient_matrix_UB_21 -0.0326465000
_diffrn_orient_matrix_UB_22 0.0975683000
_diffrn_orient_matrix_UB_23 -0.0255776000
_diffrn_orient_matrix_UB_31 0.0079630000
_diffrn_orient_matrix_UB_32 0.0450260000
_diffrn_orient_matrix_UB_33 0.0988401000
_diffrn_radiation_monochromator graphite
_diffrn_radiation_probe x-ray
_diffrn_radiation_type CuK\a
_diffrn_radiation_wavelength 1.54184
_diffrn_reflns_av_R_equivalents 0.1504
_diffrn_reflns_av_unetI/netI 0.0520
_diffrn_reflns_Laue_measured_fraction_full 0.999
_diffrn_reflns_Laue_measured_fraction_max 0.999
_diffrn_reflns_limit_h_max 31
_diffrn_reflns_limit_h_min -28
_diffrn_reflns_limit_k_max 15
_diffrn_reflns_limit_k_min -14
_diffrn_reflns_limit_l_max 17
_diffrn_reflns_limit_l_min -13
_diffrn_reflns_number 40451
_diffrn_reflns_point_group_measured_fraction_full 0.999
_diffrn_reflns_point_group_measured_fraction_max 0.999
_diffrn_reflns_theta_full 67.066
_diffrn_reflns_theta_max 67.066
_diffrn_reflns_theta_min 3.896
_diffrn_source 'fine-focus sealed X-ray tube'
_diffrn_source_type 'Enhance (Cu) X-ray Source'
_exptl_absorpt_coefficient_mu 15.535
_exptl_absorpt_correction_T_max 1.00000
_exptl_absorpt_correction_T_min 0.38710
_exptl_absorpt_correction_type multi-scan
_exptl_absorpt_process_details
;
CrysAlisPro 1.171.39.32a (Rigaku Oxford Diffraction, 2017)
Empirical absorption correction using spherical harmonics,
 implemented in SCALE3 ABSPACK scaling algorithm.
;
_exptl_crystal_colour 'clear light colourless'
_exptl_crystal_colour_lustre clear
_exptl_crystal_colour_modifier light
_exptl_crystal_colour_primary colourless
_exptl_crystal_density_diffrn 1.762
_exptl_crystal_description block
_exptl_crystal_F_000 2456
_exptl_crystal_size_max 0.38
_exptl_crystal_size_mid 0.26
_exptl_crystal_size_min 0.22
_refine_diff_density_max 1.975
_refine_diff_density_min -4.835
_refine_diff_density_rms 0.278
_refine_ls_extinction_method none
_refine_ls_goodness_of_fit_ref 1.043
_refine_ls_hydrogen_treatment constr
_refine_ls_matrix_type full
_refine_ls_number_parameters 232
_refine_ls_number_reflns 4212
_refine_ls_number_restraints 0
_refine_ls_restrained_S_all 1.043
_refine_ls_R_factor_all 0.0612
_refine_ls_R_factor_gt 0.0507
_refine_ls_shift/su_max 0.001
_refine_ls_shift/su_mean 0.000
_refine_ls_structure_factor_coef Fsqd
_refine_ls_weighting_details 'w=1/[\s^2^(Fo^2^)+(0.0866P)^2^] where P=(Fo^2^+2Fc^2^)/3'
_refine_ls_weighting_scheme calc
_refine_ls_wR_factor_gt 0.1271
_refine_ls_wR_factor_ref 0.1340
_reflns_Friedel_coverage 0.000
_reflns_number_gt 3447
_reflns_number_total 4212
_reflns_threshold_expression 'I > 2\s(I)'
_cod_data_source_file ja9b08149_si_004.cif
_cod_data_source_block exp_444
_cod_database_code 4128344
_shelx_shelxl_version_number 2016/6
_shelx_space_group_comment
;
The symmetry employed for this shelxl refinement is uniquely defined
by the following loop, which should always be used as a source of
symmetry information in preference to the above space-group names.
They are only intended as comments.
;
_shelx_estimated_absorpt_t_max 0.131
_shelx_estimated_absorpt_t_min 0.067
_reflns_odcompleteness_completeness 99.87
_reflns_odcompleteness_iscentric 1
_reflns_odcompleteness_theta 66.97
_olex2_refinement_description
;
1. Fixed Uiso
 At 1.2 times of:
  All C(H) groups, All C(H,H) groups
 At 1.5 times of:
  All C(H,H,H) groups
2.a Secondary CH2 refined with riding coordinates:
 C8(H8A,H8B), C10(H10A,H10B), C12(H12A,H12B), C14(H14A,H14B), C16(H16A,H16B),
 C18(H18A,H18B)
2.b Aromatic/amide H refined with riding coordinates:
 C2(H2), C5(H5), C6(H6), C7(H7)
2.c Idealised Me refined as rotating group:
 C9(H9A,H9B,H9C), C11(H11A,H11B,H11C), C13(H13A,H13B,H13C), C15(H15A,H15B,
 H15C), C17(H17A,H17B,H17C), C19(H19A,H19B,H19C)
;
_olex2_submission_special_instructions 'No special instructions were received'
_oxdiff_exptl_absorpt_empirical_details
;
Empirical correction (ABSPACK) includes:
- Absorption correction using spherical harmonics
- Frame scaling
;
_oxdiff_exptl_absorpt_empirical_full_max 5.695
_oxdiff_exptl_absorpt_empirical_full_min 0.240

loop_
_space_group_symop_operation_xyz
'x, y, z'
'-x+1/2, -y+1/2, z+1/2'
'-x, y, -z+1/2'
'x+1/2, -y+1/2, -z'
'-x, -y, -z'
'x-1/2, y-1/2, -z-1/2'
'x, -y, z-1/2'
'-x-1/2, y-1/2, z'

loop_
_atom_site_label
_atom_site_type_symbol
_atom_site_fract_x
_atom_site_fract_y
_atom_site_fract_z
_atom_site_U_iso_or_equiv
_atom_site_adp_type
_atom_site_occupancy
_atom_site_site_symmetry_order
_atom_site_calc_flag
_atom_site_refinement_flags_posn
Pt1 Pt 0.35701(2) 0.25021(2) 0.69018(2) 0.00830(15) Uani 1 1 d .
Cl1 Cl 0.41061(5) 0.17225(11) 0.80119(10) 0.0122(3) Uani 1 1 d .
Cl2 Cl 0.30382(5) 0.32586(11) 0.57847(10) 0.0136(3) Uani 1 1 d .
Cl3 Cl 0.31223(5) 0.08212(11) 0.66929(11) 0.0145(3) Uani 1 1 d .
P1 P 0.41292(5) 0.20061(11) 0.56525(11) 0.0115(3) Uani 1 1 d .
P2 P 0.30119(5) 0.29192(12) 0.81521(10) 0.0098(3) Uani 1 1 d .
C1 C 0.3936(2) 0.3953(4) 0.7066(4) 0.0093(12) Uani 1 1 d .
C2 C 0.44510(19) 0.3958(4) 0.7291(4) 0.0089(11) Uani 1 1 d .
H2 H 0.461760 0.331411 0.738556 0.011 Uiso 1 1 calc R
C3 C 0.47285(18) 0.4900(4) 0.7380(4) 0.0081(11) Uani 1 1 d .
C4 C 0.4473(2) 0.5886(4) 0.7246(4) 0.0097(12) Uani 1 1 d .
C5 C 0.3944(2) 0.5858(5) 0.7028(4) 0.0131(13) Uani 1 1 d .
H5 H 0.376976 0.649241 0.693603 0.016 Uiso 1 1 calc R
C6 C 0.3685(2) 0.4923(5) 0.6951(4) 0.0127(13) Uani 1 1 d .
H6 H 0.333658 0.493175 0.681921 0.015 Uiso 1 1 calc R
C7 C 0.4752(2) 0.6862(4) 0.7369(4) 0.0113(12) Uani 1 1 d .
H7 H 0.458658 0.750555 0.726540 0.014 Uiso 1 1 calc R
C8 C 0.4537(2) 0.3036(5) 0.5167(5) 0.0197(14) Uani 1 1 d .
H8A H 0.475837 0.329758 0.565974 0.024 Uiso 1 1 calc R
H8B H 0.475566 0.271444 0.469804 0.024 Uiso 1 1 calc R
C9 C 0.4268(3) 0.3985(5) 0.4726(5) 0.0294(17) Uani 1 1 d .
H9A H 0.403770 0.374072 0.424996 0.044 Uiso 1 1 calc GR
H9B H 0.451803 0.445020 0.445413 0.044 Uiso 1 1 calc GR
H9C H 0.407868 0.436048 0.519491 0.044 Uiso 1 1 calc GR
C10 C 0.4600(2) 0.0993(5) 0.5966(5) 0.0164(13) Uani 1 1 d .
H10A H 0.484037 0.092017 0.545425 0.020 Uiso 1 1 calc R
H10B H 0.479118 0.124304 0.650325 0.020 Uiso 1 1 calc R
C11 C 0.4383(2) -0.0109(5) 0.6194(5) 0.0218(14) Uani 1 1 d .
H11A H 0.419724 -0.037406 0.566528 0.033 Uiso 1 1 calc GR
H11B H 0.415644 -0.005686 0.671964 0.033 Uiso 1 1 calc GR
H11C H 0.465860 -0.058443 0.633990 0.033 Uiso 1 1 calc GR
C12 C 0.3770(2) 0.1482(5) 0.4666(5) 0.0184(14) Uani 1 1 d .
H12A H 0.354160 0.093112 0.489196 0.022 Uiso 1 1 calc R
H12B H 0.355930 0.204632 0.441288 0.022 Uiso 1 1 calc R
C13 C 0.4094(3) 0.1023(5) 0.3883(5) 0.0236(15) Uani 1 1 d .
H13A H 0.387605 0.080986 0.337752 0.035 Uiso 1 1 calc GR
H13B H 0.428030 0.041820 0.410881 0.035 Uiso 1 1 calc GR
H13C H 0.433116 0.155159 0.366700 0.035 Uiso 1 1 calc GR
C14 C 0.2743(2) 0.1791(5) 0.8776(5) 0.0162(13) Uani 1 1 d .
H14A H 0.246756 0.205138 0.916723 0.019 Uiso 1 1 calc R
H14B H 0.259192 0.131685 0.832007 0.019 Uiso 1 1 calc R
C15 C 0.3103(3) 0.1142(5) 0.9386(5) 0.0231(15) Uani 1 1 d .
H15A H 0.332094 0.071531 0.899754 0.035 Uiso 1 1 calc GR
H15B H 0.290606 0.068905 0.978732 0.035 Uiso 1 1 calc GR
H15C H 0.330922 0.161054 0.975652 0.035 Uiso 1 1 calc GR
C16 C 0.2446(2) 0.3655(5) 0.7795(5) 0.0156(13) Uani 1 1 d .
H16A H 0.230023 0.399871 0.833933 0.019 Uiso 1 1 calc R
H16B H 0.254877 0.420692 0.736294 0.019 Uiso 1 1 calc R
C17 C 0.2033(2) 0.2979(5) 0.7336(5) 0.0214(15) Uani 1 1 d .
H17A H 0.218704 0.251881 0.688200 0.032 Uiso 1 1 calc GR
H17B H 0.178809 0.343252 0.703409 0.032 Uiso 1 1 calc GR
H17C H 0.186283 0.255971 0.780129 0.032 Uiso 1 1 calc GR
C18 C 0.3317(2) 0.3750(5) 0.9033(4) 0.0152(13) Uani 1 1 d .
H18A H 0.364309 0.343281 0.920006 0.018 Uiso 1 1 calc R
H18B H 0.338762 0.443957 0.876130 0.018 Uiso 1 1 calc R
C19 C 0.3006(2) 0.3908(5) 0.9914(5) 0.0215(15) Uani 1 1 d .
H19A H 0.266780 0.414437 0.975261 0.032 Uiso 1 1 calc GR
H19B H 0.316881 0.443094 1.029979 0.032 Uiso 1 1 calc GR
H19C H 0.298389 0.324850 1.024701 0.032 Uiso 1 1 calc GR

loop_
_atom_site_aniso_label
_atom_site_aniso_U_11
_atom_site_aniso_U_22
_atom_site_aniso_U_33
_atom_site_aniso_U_23
_atom_site_aniso_U_13
_atom_site_aniso_U_12
Pt1 0.0056(2) 0.0101(2) 0.0091(2) 0.00051(8) -0.00007(8) -0.00002(7)
Cl1 0.0100(6) 0.0138(7) 0.0128(8) 0.0056(5) -0.0027(5) 0.0014(5)
Cl2 0.0120(6) 0.0175(7) 0.0113(8) 0.0013(5) -0.0053(5) 0.0017(5)
Cl3 0.0133(6) 0.0134(7) 0.0168(8) -0.0024(6) 0.0020(5) -0.0047(5)
P1 0.0103(6) 0.0134(8) 0.0108(9) -0.0015(5) 0.0032(6) -0.0004(5)
P2 0.0072(6) 0.0123(8) 0.0100(9) 0.0001(5) 0.0017(5) -0.0010(5)
C1 0.007(3) 0.011(3) 0.010(3) -0.001(2) 0.004(2) 0.002(2)
C2 0.006(2) 0.008(3) 0.012(3) 0.002(2) 0.000(2) 0.0023(19)
C3 0.005(3) 0.010(3) 0.009(3) 0.000(2) 0.002(2) 0.003(2)
C4 0.013(2) 0.004(3) 0.013(3) -0.001(2) 0.001(2) 0.001(2)
C5 0.013(3) 0.013(3) 0.013(4) -0.001(2) 0.000(2) 0.004(2)
C6 0.010(2) 0.015(3) 0.013(4) 0.003(2) -0.002(2) 0.004(2)
C7 0.016(3) 0.008(3) 0.010(3) 0.001(2) 0.004(2) 0.000(2)
C8 0.020(3) 0.017(3) 0.022(4) -0.008(3) 0.008(3) -0.007(2)
C9 0.045(4) 0.022(4) 0.021(4) 0.008(3) 0.016(3) -0.001(3)
C10 0.015(3) 0.014(3) 0.020(4) -0.003(2) 0.006(2) 0.005(2)
C11 0.022(3) 0.021(3) 0.022(4) 0.005(3) 0.007(3) 0.007(2)
C12 0.025(3) 0.013(3) 0.017(4) -0.002(2) 0.002(3) 0.001(2)
C13 0.031(3) 0.025(4) 0.015(4) -0.008(3) 0.008(3) -0.005(3)
C14 0.017(3) 0.016(3) 0.016(4) -0.005(2) 0.004(2) -0.002(2)
C15 0.025(3) 0.018(3) 0.026(4) 0.013(3) 0.009(3) 0.002(2)
C16 0.010(3) 0.019(3) 0.018(4) 0.000(3) -0.001(2) -0.001(2)
C17 0.006(3) 0.029(4) 0.029(4) -0.003(3) 0.004(3) -0.002(2)
C18 0.017(3) 0.016(3) 0.012(4) -0.001(2) 0.001(2) -0.004(2)
C19 0.026(3) 0.025(4) 0.013(4) -0.011(3) 0.000(3) -0.002(3)

loop_
_atom_type_symbol
_atom_type_description
_atom_type_scat_dispersion_real
_atom_type_scat_dispersion_imag
_atom_type_scat_source
C C 0.0181 0.0091 'International Tables Vol C Tables 4.2.6.8 and 6.1.1.4'
H H 0.0000 0.0000 'International Tables Vol C Tables 4.2.6.8 and 6.1.1.4'
Cl Cl 0.3639 0.7018 'International Tables Vol C Tables 4.2.6.8 and 6.1.1.4'
P P 0.2955 0.4335 'International Tables Vol C Tables 4.2.6.8 and 6.1.1.4'
Pt Pt -4.5932 6.9264 'International Tables Vol C Tables 4.2.6.8 and 6.1.1.4'

loop_
_geom_angle_atom_site_label_1
_geom_angle_atom_site_label_2
_geom_angle_atom_site_label_3
_geom_angle
_geom_angle_site_symmetry_1
_geom_angle_site_symmetry_3
Cl1 Pt1 Cl3 90.35(5) . .
Cl1 Pt1 P1 92.00(5) . .
Cl1 Pt1 P2 86.91(5) . .
Cl2 Pt1 Cl1 179.25(5) . .
Cl2 Pt1 Cl3 89.13(5) . .
Cl2 Pt1 P1 87.45(5) . .
Cl2 Pt1 P2 93.62(5) . .
P1 Pt1 Cl3 88.50(5) . .
P2 Pt1 Cl3 89.46(5) . .
P2 Pt1 P1 177.69(5) . .
C1 Pt1 Cl1 90.96(16) . .
C1 Pt1 Cl2 89.57(16) . .
C1 Pt1 Cl3 178.60(16) . .
C1 Pt1 P1 91.95(15) . .
C1 Pt1 P2 90.11(15) . .
C8 P1 Pt1 117.3(2) . .
C8 P1 C10 101.4(3) . .
C8 P1 C12 105.3(3) . .
C10 P1 Pt1 114.1(2) . .
C12 P1 Pt1 111.2(2) . .
C12 P1 C10 106.5(3) . .
C14 P2 Pt1 115.8(2) . .
C14 P2 C18 106.0(3) . .
C16 P2 Pt1 113.6(2) . .
C16 P2 C14 102.9(3) . .
C16 P2 C18 105.0(3) . .
C18 P2 Pt1 112.5(2) . .
C2 C1 Pt1 118.5(4) . .
C2 C1 C6 118.7(5) . .
C6 C1 Pt1 122.8(4) . .
C1 C2 H2 119.0 . .
C1 C2 C3 122.0(5) . .
C3 C2 H2 119.0 . .
C2 C3 C3 121.7(3) . 3_656
C2 C3 C4 119.1(5) . .
C4 C3 C3 119.2(3) . 3_656
C3 C4 C7 119.5(5) . .
C5 C4 C3 117.7(5) . .
C5 C4 C7 122.8(5) . .
C4 C5 H5 119.2 . .
C6 C5 C4 121.6(5) . .
C6 C5 H5 119.2 . .
C1 C6 H6 119.5 . .
C5 C6 C1 120.9(5) . .
C5 C6 H6 119.5 . .
C4 C7 H7 119.3 . .
C7 C7 C4 121.3(3) 3_656 .
C7 C7 H7 119.3 3_656 .
P1 C8 H8A 108.1 . .
P1 C8 H8B 108.1 . .
H8A C8 H8B 107.3 . .
C9 C8 P1 116.6(5) . .
C9 C8 H8A 108.1 . .
C9 C8 H8B 108.1 . .
C8 C9 H9A 109.5 . .
C8 C9 H9B 109.5 . .
C8 C9 H9C 109.5 . .
H9A C9 H9B 109.5 . .
H9A C9 H9C 109.5 . .
H9B C9 H9C 109.5 . .
P1 C10 H10A 108.3 . .
P1 C10 H10B 108.3 . .
H10A C10 H10B 107.4 . .
C11 C10 P1 115.8(4) . .
C11 C10 H10A 108.3 . .
C11 C10 H10B 108.3 . .
C10 C11 H11A 109.5 . .
C10 C11 H11B 109.5 . .
C10 C11 H11C 109.5 . .
H11A C11 H11B 109.5 . .
H11A C11 H11C 109.5 . .
H11B C11 H11C 109.5 . .
P1 C12 H12A 108.5 . .
P1 C12 H12B 108.5 . .
H12A C12 H12B 107.5 . .
C13 C12 P1 115.1(5) . .
C13 C12 H12A 108.5 . .
C13 C12 H12B 108.5 . .
C12 C13 H13A 109.5 . .
C12 C13 H13B 109.5 . .
C12 C13 H13C 109.5 . .
H13A C13 H13B 109.5 . .
H13A C13 H13C 109.5 . .
H13B C13 H13C 109.5 . .
P2 C14 H14A 107.9 . .
P2 C14 H14B 107.9 . .
H14A C14 H14B 107.2 . .
C15 C14 P2 117.7(4) . .
C15 C14 H14A 107.9 . .
C15 C14 H14B 107.9 . .
C14 C15 H15A 109.5 . .
C14 C15 H15B 109.5 . .
C14 C15 H15C 109.5 . .
H15A C15 H15B 109.5 . .
H15A C15 H15C 109.5 . .
H15B C15 H15C 109.5 . .
P2 C16 H16A 108.7 . .
P2 C16 H16B 108.7 . .
H16A C16 H16B 107.6 . .
C17 C16 P2 114.4(4) . .
C17 C16 H16A 108.7 . .
C17 C16 H16B 108.7 . .
C16 C17 H17A 109.5 . .
C16 C17 H17B 109.5 . .
C16 C17 H17C 109.5 . .
H17A C17 H17B 109.5 . .
H17A C17 H17C 109.5 . .
H17B C17 H17C 109.5 . .
P2 C18 H18A 108.6 . .
P2 C18 H18B 108.6 . .
H18A C18 H18B 107.6 . .
C19 C18 P2 114.7(4) . .
C19 C18 H18A 108.6 . .
C19 C18 H18B 108.6 . .
C18 C19 H19A 109.5 . .
C18 C19 H19B 109.5 . .
C18 C19 H19C 109.5 . .
H19A C19 H19B 109.5 . .
H19A C19 H19C 109.5 . .
H19B C19 H19C 109.5 . .

loop_
_geom_bond_atom_site_label_1
_geom_bond_atom_site_label_2
_geom_bond_distance
_geom_bond_site_symmetry_2
Pt1 Cl1 2.3363(13) .
Pt1 Cl2 2.3246(13) .
Pt1 Cl3 2.4373(13) .
Pt1 P1 2.3943(15) .
Pt1 P2 2.3697(15) .
Pt1 C1 2.076(6) .
P1 C8 1.818(6) .
P1 C10 1.828(6) .
P1 C12 1.821(7) .
P2 C14 1.819(6) .
P2 C16 1.818(6) .
P2 C18 1.824(6) .
C1 C2 1.383(7) .
C1 C6 1.397(8) .
C2 H2 0.9300 .
C2 C3 1.396(7) .
C3 C3 1.459(10) 3_656
C3 C4 1.423(7) .
C4 C5 1.415(8) .
C4 C7 1.440(7) .
C5 H5 0.9300 .
C5 C6 1.362(9) .
C6 H6 0.9300 .
C7 C7 1.350(11) 3_656
C7 H7 0.9300 .
C8 H8A 0.9700 .
C8 H8B 0.9700 .
C8 C9 1.524(10) .
C9 H9A 0.9600 .
C9 H9B 0.9600 .
C9 H9C 0.9600 .
C10 H10A 0.9700 .
C10 H10B 0.9700 .
C10 C11 1.535(9) .
C11 H11A 0.9600 .
C11 H11B 0.9600 .
C11 H11C 0.9600 .
C12 H12A 0.9700 .
C12 H12B 0.9700 .
C12 C13 1.521(9) .
C13 H13A 0.9600 .
C13 H13B 0.9600 .
C13 H13C 0.9600 .
C14 H14A 0.9700 .
C14 H14B 0.9700 .
C14 C15 1.522(9) .
C15 H15A 0.9600 .
C15 H15B 0.9600 .
C15 H15C 0.9600 .
C16 H16A 0.9700 .
C16 H16B 0.9700 .
C16 C17 1.524(8) .
C17 H17A 0.9600 .
C17 H17B 0.9600 .
C17 H17C 0.9600 .
C18 H18A 0.9700 .
C18 H18B 0.9700 .
C18 C19 1.515(9) .
C19 H19A 0.9600 .
C19 H19B 0.9600 .
C19 H19C 0.9600 .

loop_
_smtbx_masks_void_nr
_smtbx_masks_void_average_x
_smtbx_masks_void_average_y
_smtbx_masks_void_average_z
_smtbx_masks_void_volume
_smtbx_masks_void_count_electrons
1 0.074 0.231 0.530 26.5 1.7
2 0.074 0.769 0.030 26.5 1.7
3 0.426 0.269 0.030 26.5 0.0
4 0.426 0.731 0.530 26.5 0.0
5 0.574 0.269 0.470 26.5 1.4
6 0.574 0.731 -0.030 26.5 1.5
7 0.926 0.231 0.970 26.5 0.0
8 0.926 0.769 0.470 26.5 0.0
